data_4087327
loop_
_publ_author_name
'Ogasawara, Masamichi'
'Tseng, Ya-Yi'
'Liu, Qiang'
'Chang, Ninghui'
'Yang, Xicheng'
'Takahashi, Tamotsu'
'Kamikawa, Ken'

_publ_section_title
;
 Kinetic Resolution of Planar-Chiral
 (\h5-Bromocyclopentadienyl)manganese(I) Complexes by Molybdenum-Catalyzed
 Asymmetric Ring-Closing Metathesis
;
_journal_issue 7
_journal_name_full Organometallics
_journal_page_first 1430
_journal_paper_doi 10.1021/acs.organomet.7b00125
_journal_volume 36
_journal_year 2017
_chemical_absolute_configuration 'CHOOSE rm ad rmad syn or unk'
_chemical_formula_moiety 'C23 H19 Br Mn O2 P'
_chemical_formula_sum 'C23 H19 Br Mn O2 P'
_chemical_formula_weight 493.22
_space_group_crystal_system monoclinic
_space_group_IT_number 4
_space_group_name_Hall 'P 2yb'
_space_group_name_H-M_alt 'P 1 21 1'
_symmetry_space_group_name_Hall 'P 2yb'
_symmetry_space_group_name_H-M 'P 1 21 1'
_atom_sites_solution_hydrogens geom
_atom_sites_solution_primary direct
_atom_sites_solution_secondary difmap
_cell_angle_alpha 90.0000
_cell_angle_beta 105.417(7)
_cell_angle_gamma 90.0000
_cell_formula_units_Z 6
_cell_length_a 14.2787(7)
_cell_length_b 10.5264(5)
_cell_length_c 21.8552(10)
_cell_measurement_reflns_used 26336
_cell_measurement_temperature 173
_cell_measurement_theta_max 27.46
_cell_measurement_theta_min 3.08
_cell_volume 3166.7(3)
_computing_cell_refinement 'RAPID AUTO'
_computing_data_collection 'RAPID AUTO (Rigaku, ????)'
_computing_data_reduction 'RAPID AUTO'
_computing_molecular_graphics 'CrystalStructure 4.1.1'
_computing_publication_material 'CrystalStructure 4.1.1 (Rigaku, 2015)'
_computing_structure_refinement 'SHELXL97 (Sheldrick, 2008)'
_computing_structure_solution 'SIR92 (Altomare, et al., 1994)'
_diffrn_ambient_temperature 173
_diffrn_detector_area_resol_mean 10.000
_diffrn_measured_fraction_theta_full 0.997
_diffrn_measured_fraction_theta_max 0.993
_diffrn_measurement_device_type 'Rigaku R-AXIS RAPID'
_diffrn_measurement_method \w
_diffrn_radiation_type 'Mo K\a'
_diffrn_radiation_wavelength 0.71075
_diffrn_reflns_av_R_equivalents 0.0274
_diffrn_reflns_Laue_measured_fraction_full 0.997
_diffrn_reflns_Laue_measured_fraction_max 0.993
_diffrn_reflns_limit_h_max 18
_diffrn_reflns_limit_h_min -18
_diffrn_reflns_limit_k_max 13
_diffrn_reflns_limit_k_min -13
_diffrn_reflns_limit_l_max 28
_diffrn_reflns_limit_l_min -28
_diffrn_reflns_number 29478
_diffrn_reflns_point_group_measured_fraction_full 0.964
_diffrn_reflns_point_group_measured_fraction_max 0.964
_diffrn_reflns_theta_full 25.242
_diffrn_reflns_theta_max 27.462
_diffrn_reflns_theta_min 3.075
_diffrn_standards_number 0
_exptl_absorpt_coefficient_mu 2.615
_exptl_absorpt_correction_T_max 0.456
_exptl_absorpt_correction_T_min 0.318
_exptl_absorpt_correction_type multi-scan
_exptl_absorpt_process_details 'ABSCOR (Rigaku, 1995)'
_exptl_crystal_colour yellow
_exptl_crystal_density_diffrn 1.552
_exptl_crystal_density_method 'not measured'
_exptl_crystal_description block
_exptl_crystal_F_000 1488.00
_exptl_crystal_size_max 0.400
_exptl_crystal_size_mid 0.400
_exptl_crystal_size_min 0.300
_refine_diff_density_max 0.47
_refine_diff_density_min -0.39
_refine_ls_abs_structure_details 'Flack, H. D. (1983), Acta Cryst. A39, 876-881.  6382 Friedel Pairs'
_refine_ls_abs_structure_Flack 0.008(5)
_refine_ls_extinction_method none
_refine_ls_goodness_of_fit_ref 0.978
_refine_ls_hydrogen_treatment constr
_refine_ls_number_parameters 757
_refine_ls_number_reflns 13982
_refine_ls_number_restraints 1
_refine_ls_R_factor_all 0.0438
_refine_ls_R_factor_gt 0.0293
_refine_ls_shift/su_max 0.002
_refine_ls_structure_factor_coef Fsqd
_refine_ls_weighting_details 'w = 1/[\s^2^(Fo^2^)+(0.0211P)^2^] where P=(Fo^2^+2Fc^2^)/3'
_refine_ls_weighting_scheme calc
_refine_ls_wR_factor_gt 0.0521
_refine_ls_wR_factor_ref 0.0551
_reflns_Friedel_coverage 0.840
_reflns_Friedel_fraction_full 0.927
_reflns_Friedel_fraction_max 0.931
_reflns_number_gt 11709
_reflns_number_total 13982
_reflns_threshold_expression F^2^>2.0\s(F^2^)
_cod_data_source_file om7b00125_si_002.cif
_cod_data_source_block Br-Cp-Mn
_cod_database_code 4087327

loop_
_space_group_symop_id
_space_group_symop_operation_xyz
1 +X,+Y,+Z
2 -X,1/2+Y,-Z

loop_
_atom_site_label
_atom_site_type_symbol
_atom_site_fract_x
_atom_site_fract_y
_atom_site_fract_z
_atom_site_U_iso_or_equiv
_atom_site_adp_type
_atom_site_occupancy
_atom_site_site_symmetry_order
_atom_site_calc_flag
_atom_site_refinement_flags_posn
_atom_site_refinement_flags_adp
Br1 Br 0.59041(3) 0.25995(4) 1.55122(2) 0.03553(11) Uani 1 1 d . .
Br2 Br 0.58732(3) 0.29385(4) 1.10201(2) 0.03622(11) Uani 1 1 d . .
Br3 Br 0.21080(4) -0.14799(4) 0.97838(2) 0.04334(12) Uani 1 1 d . .
Mn1 Mn 0.76412(4) 0.40454(5) 1.68338(3) 0.02053(12) Uani 1 1 d . .
Mn2 Mn 0.72193(4) 0.37922(5) 1.26461(2) 0.02076(12) Uani 1 1 d . .
Mn3 Mn 0.18772(4) 0.13247(5) 1.06893(3) 0.02018(12) Uani 1 1 d . .
P1 P 0.84798(7) 0.47762(9) 1.61966(4) 0.01871(19) Uani 1 1 d . .
P2 P 0.62470(6) 0.25439(9) 1.30092(4) 0.01837(19) Uani 1 1 d . .
P3 P 0.23372(7) 0.30172(9) 1.02345(4) 0.02052(19) Uani 1 1 d . .
O1 O 0.9237(2) 0.4675(4) 1.79442(14) 0.0530(9) Uani 1 1 d . .
O2 O 0.8455(3) 0.1492(3) 1.68502(18) 0.0566(10) Uani 1 1 d . .
O3 O 0.8228(2) 0.4630(3) 1.39335(13) 0.0333(7) Uani 1 1 d . .
O4 O 0.5868(2) 0.5946(3) 1.24659(19) 0.0562(10) Uani 1 1 d . .
O5 O 0.1961(2) 0.2630(3) 1.18886(13) 0.0504(9) Uani 1 1 d . .
O6 O 0.3817(2) 0.0263(3) 1.12441(14) 0.0418(8) Uani 1 1 d . .
C1 C 0.8591(3) 0.4444(4) 1.75089(19) 0.0301(9) Uani 1 1 d . .
C2 C 0.8148(3) 0.2511(4) 1.6837(2) 0.0328(9) Uani 1 1 d . .
C3 C 0.6235(3) 0.3672(4) 1.62269(17) 0.0271(8) Uani 1 1 d . .
C4 C 0.6264(3) 0.3304(4) 1.68543(18) 0.0306(9) Uani 1 1 d . .
H4 H 0.6131 0.2437 1.6998 0.037 Uiso 1 1 calc R U
C5 C 0.6458(3) 0.4416(4) 1.72335(19) 0.0322(10) Uani 1 1 d . .
H5 H 0.6499 0.4466 1.7697 0.039 Uiso 1 1 calc R U
C6 C 0.6552(3) 0.5442(4) 1.68437(19) 0.0284(9) Uani 1 1 d . .
H6 H 0.6682 0.6342 1.6988 0.034 Uiso 1 1 calc R U
C7 C 0.6417(3) 0.5005(4) 1.62098(17) 0.0237(8) Uani 1 1 d . .
C8 C 0.6387(3) 0.5787(4) 1.56402(18) 0.0254(8) Uani 1 1 d . .
H8 H 0.5916 0.6447 1.5548 0.031 Uiso 1 1 calc R U
C9 C 0.6940(3) 0.5666(3) 1.52477(18) 0.0246(8) Uani 1 1 d . .
C10 C 0.6843(3) 0.6519(4) 1.46891(19) 0.0339(10) Uani 1 1 d . .
H10A H 0.7319 0.6273 1.4460 0.041 Uiso 1 1 calc R U
H10B H 0.6186 0.6445 1.4406 0.041 Uiso 1 1 calc R U
H10C H 0.6961 0.7400 1.4834 0.041 Uiso 1 1 calc R U
C11 C 0.7766(3) 0.4724(4) 1.53558(16) 0.0227(8) Uani 1 1 d . .
H11A H 0.8191 0.4933 1.5078 0.027 Uiso 1 1 calc R U
H11B H 0.7505 0.3857 1.5248 0.027 Uiso 1 1 calc R U
C12 C 0.9601(2) 0.3936(3) 1.62035(16) 0.0194(7) Uani 1 1 d . .
C13 C 0.9593(3) 0.2880(4) 1.58229(18) 0.0324(9) Uani 1 1 d . .
H13 H 0.9006 0.2622 1.5528 0.039 Uiso 1 1 calc R U
C14 C 1.0444(3) 0.2199(4) 1.58727(19) 0.0344(10) Uani 1 1 d . .
H14 H 1.0433 0.1467 1.5616 0.041 Uiso 1 1 calc R U
C15 C 1.1299(3) 0.2572(4) 1.62881(19) 0.0326(9) Uani 1 1 d . .
H15 H 1.1879 0.2109 1.6315 0.039 Uiso 1 1 calc R U
C16 C 1.1311(3) 0.3625(4) 1.6667(2) 0.0378(10) Uani 1 1 d . .
H16 H 1.1903 0.3887 1.6955 0.045 Uiso 1 1 calc R U
C17 C 1.0471(3) 0.4298(4) 1.66303(19) 0.0314(9) Uani 1 1 d . .
H17 H 1.0485 0.5013 1.6897 0.038 Uiso 1 1 calc R U
C18 C 0.8883(3) 0.6435(4) 1.62678(17) 0.0219(8) Uani 1 1 d . .
C19 C 0.9364(3) 0.6940(4) 1.58446(19) 0.0281(9) Uani 1 1 d . .
H19 H 0.9505 0.6407 1.5530 0.034 Uiso 1 1 calc R U
C20 C 0.9636(3) 0.8197(4) 1.5875(2) 0.0335(10) Uani 1 1 d . .
H20 H 0.9965 0.8525 1.5584 0.040 Uiso 1 1 calc R U
C21 C 0.9432(3) 0.8985(4) 1.6331(2) 0.0357(10) Uani 1 1 d . .
H21 H 0.9608 0.9857 1.6347 0.043 Uiso 1 1 calc R U
C22 C 0.8972(3) 0.8502(4) 1.6760(2) 0.0336(10) Uani 1 1 d . .
H22 H 0.8845 0.9038 1.7078 0.040 Uiso 1 1 calc R U
C23 C 0.8695(3) 0.7232(3) 1.67294(19) 0.0276(9) Uani 1 1 d . .
H23 H 0.8374 0.6907 1.7025 0.033 Uiso 1 1 calc R U
C24 C 0.7821(3) 0.4306(3) 1.34252(18) 0.0241(8) Uani 1 1 d . .
C25 C 0.6390(3) 0.5081(4) 1.2542(2) 0.0328(10) Uani 1 1 d . .
C26 C 0.7007(3) 0.3152(4) 1.16935(16) 0.0252(8) Uani 1 1 d . .
C27 C 0.7581(3) 0.4268(4) 1.17939(18) 0.0316(9) Uani 1 1 d . .
H27 H 0.7427 0.5084 1.1553 0.038 Uiso 1 1 calc R U
C28 C 0.8445(3) 0.3984(4) 1.22675(17) 0.0295(9) Uani 1 1 d . .
H28 H 0.9006 0.4574 1.2428 0.035 Uiso 1 1 calc R U
C29 C 0.8391(3) 0.2709(4) 1.24600(17) 0.0284(9) Uani 1 1 d . .
H29 H 0.8905 0.2252 1.2786 0.034 Uiso 1 1 calc R U
C30 C 0.7489(3) 0.2173(4) 1.21028(17) 0.0236(8) Uani 1 1 d . .
C31 C 0.7178(3) 0.0847(4) 1.21328(17) 0.0251(8) Uani 1 1 d . .
H31 H 0.7600 0.0207 1.2053 0.030 Uiso 1 1 calc R U
C32 C 0.6360(3) 0.0451(4) 1.22612(16) 0.0226(8) Uani 1 1 d . .
C33 C 0.6121(3) -0.0934(4) 1.22929(19) 0.0314(9) Uani 1 1 d . .
H33A H 0.5494 -0.1021 1.2392 0.038 Uiso 1 1 calc R U
H33B H 0.6085 -0.1335 1.1883 0.038 Uiso 1 1 calc R U
H33C H 0.6628 -0.1348 1.2624 0.038 Uiso 1 1 calc R U
C34 C 0.5640(3) 0.1348(4) 1.24198(17) 0.0232(8) Uani 1 1 d . .
H34A H 0.5173 0.0859 1.2590 0.028 Uiso 1 1 calc R U
H34B H 0.5271 0.1783 1.2028 0.028 Uiso 1 1 calc R U
C35 C 0.5237(3) 0.3315(3) 1.32281(16) 0.0201(8) Uani 1 1 d . .
C36 C 0.4362(3) 0.3559(4) 1.27826(18) 0.0268(8) Uani 1 1 d . .
H36 H 0.4271 0.3288 1.2356 0.032 Uiso 1 1 calc R U
C37 C 0.3620(3) 0.4193(4) 1.2954(2) 0.0316(9) Uani 1 1 d . .
H37 H 0.3025 0.4357 1.2646 0.038 Uiso 1 1 calc R U
C38 C 0.3746(3) 0.4584(4) 1.3571(2) 0.0336(10) Uani 1 1 d . .
H38 H 0.3232 0.5001 1.3690 0.040 Uiso 1 1 calc R U
C39 C 0.4608(3) 0.4374(4) 1.4012(2) 0.0382(11) Uani 1 1 d . .
H39 H 0.4697 0.4664 1.4435 0.046 Uiso 1 1 calc R U
C40 C 0.5352(3) 0.3742(4) 1.38469(17) 0.0296(9) Uani 1 1 d . .
H40 H 0.5948 0.3597 1.4158 0.035 Uiso 1 1 calc R U
C41 C 0.6746(3) 0.1525(3) 1.37002(16) 0.0200(7) Uani 1 1 d . .
C42 C 0.6127(3) 0.0792(4) 1.39540(18) 0.0256(8) Uani 1 1 d . .
H42 H 0.5447 0.0819 1.3762 0.031 Uiso 1 1 calc R U
C43 C 0.6481(3) 0.0033(4) 1.44760(19) 0.0327(10) Uani 1 1 d . .
H43 H 0.6044 -0.0447 1.4645 0.039 Uiso 1 1 calc R U
C44 C 0.7467(3) -0.0038(4) 1.47563(18) 0.0336(10) Uani 1 1 d . .
H44 H 0.7711 -0.0560 1.5118 0.040 Uiso 1 1 calc R U
C45 C 0.8093(3) 0.0656(4) 1.45045(19) 0.0351(10) Uani 1 1 d . .
H45 H 0.8773 0.0603 1.4691 0.042 Uiso 1 1 calc R U
C46 C 0.7736(3) 0.1434(4) 1.39796(17) 0.0259(8) Uani 1 1 d . .
H46 H 0.8176 0.1908 1.3811 0.031 Uiso 1 1 calc R U
C47 C 0.1945(3) 0.2141(4) 1.14112(19) 0.0301(9) Uani 1 1 d . .
C48 C 0.3060(3) 0.0712(4) 1.10136(18) 0.0258(9) Uani 1 1 d . .
C49 C 0.1362(3) -0.0288(4) 1.00910(18) 0.0275(9) Uani 1 1 d . .
C50 C 0.1083(3) -0.0402(4) 1.06685(18) 0.0277(9) Uani 1 1 d . .
H50 H 0.1249 -0.1115 1.0981 0.033 Uiso 1 1 calc R U
C51 C 0.0489(3) 0.0645(4) 1.06960(17) 0.0270(9) Uani 1 1 d . .
H51 H 0.0158 0.0808 1.1038 0.032 Uiso 1 1 calc R U
C52 C 0.0400(3) 0.1414(4) 1.01483(17) 0.0253(8) Uani 1 1 d . .
H52 H 0.0000 0.2203 1.0041 0.030 Uiso 1 1 calc R U
C53 C 0.0951(3) 0.0833(4) 0.97644(17) 0.0244(8) Uani 1 1 d . .
C54 C 0.1053(3) 0.1266(4) 0.91426(17) 0.0260(8) Uani 1 1 d . .
H54 H 0.0972 0.0651 0.8814 0.031 Uiso 1 1 calc R U
C55 C 0.1249(3) 0.2446(4) 0.90080(17) 0.0258(8) Uani 1 1 d . .
C56 C 0.1383(3) 0.2803(5) 0.83671(18) 0.0390(10) Uani 1 1 d . .
H56A H 0.1522 0.3714 0.8360 0.047 Uiso 1 1 calc R U
H56B H 0.1926 0.2318 0.8289 0.047 Uiso 1 1 calc R U
H56C H 0.0788 0.2608 0.8036 0.047 Uiso 1 1 calc R U
C57 C 0.1414(3) 0.3503(4) 0.94971(17) 0.0253(8) Uani 1 1 d . .
H57A H 0.0795 0.3706 0.9598 0.030 Uiso 1 1 calc R U
H57B H 0.1639 0.4277 0.9321 0.030 Uiso 1 1 calc R U
C58 C 0.3396(2) 0.2976(4) 0.99089(15) 0.0204(7) Uani 1 1 d . .
C59 C 0.3776(3) 0.1812(4) 0.97906(18) 0.0245(8) Uani 1 1 d . .
H59 H 0.3526 0.1048 0.9917 0.029 Uiso 1 1 calc R U
C60 C 0.4518(3) 0.1757(4) 0.94881(18) 0.0295(9) Uani 1 1 d . .
H60 H 0.4774 0.0959 0.9409 0.035 Uiso 1 1 calc R U
C61 C 0.4886(3) 0.2873(4) 0.93014(17) 0.0311(9) Uani 1 1 d . .
H61 H 0.5401 0.2840 0.9102 0.037 Uiso 1 1 calc R U
C62 C 0.4500(3) 0.4027(4) 0.94073(17) 0.0289(9) Uani 1 1 d . .
H62 H 0.4745 0.4789 0.9275 0.035 Uiso 1 1 calc R U
C63 C 0.3759(3) 0.4078(4) 0.97049(17) 0.0270(8) Uani 1 1 d . .
H63 H 0.3494 0.4878 0.9771 0.032 Uiso 1 1 calc R U
C64 C 0.2488(3) 0.4461(3) 1.07189(17) 0.0223(8) Uani 1 1 d . .
C65 C 0.3400(3) 0.4893(4) 1.10711(17) 0.0273(9) Uani 1 1 d . .
H65 H 0.3974 0.4492 1.1027 0.033 Uiso 1 1 calc R U
C66 C 0.3464(3) 0.5910(4) 1.14855(19) 0.0353(10) Uani 1 1 d . .
H66 H 0.4084 0.6197 1.1725 0.042 Uiso 1 1 calc R U
C67 C 0.2633(3) 0.6511(4) 1.1554(2) 0.0369(10) Uani 1 1 d . .
H67 H 0.2679 0.7211 1.1835 0.044 Uiso 1 1 calc R U
C68 C 0.1742(3) 0.6074(4) 1.1209(2) 0.0368(10) Uani 1 1 d . .
H68 H 0.1169 0.6480 1.1254 0.044 Uiso 1 1 calc R U
C69 C 0.1661(3) 0.5065(4) 1.08010(19) 0.0314(9) Uani 1 1 d . .
H69 H 0.1036 0.4775 1.0572 0.038 Uiso 1 1 calc R U

loop_
_atom_site_aniso_label
_atom_site_aniso_U_11
_atom_site_aniso_U_22
_atom_site_aniso_U_33
_atom_site_aniso_U_23
_atom_site_aniso_U_13
_atom_site_aniso_U_12
Br1 0.0385(2) 0.0324(2) 0.0310(2) -0.00186(18) 0.00094(19) -0.01193(19)
Br2 0.0356(2) 0.0446(3) 0.02292(19) 0.00362(19) -0.00182(18) -0.0035(2)
Br3 0.0640(3) 0.0306(2) 0.0417(2) -0.0021(2) 0.0250(2) 0.0071(2)
Mn1 0.0213(3) 0.0204(3) 0.0208(3) -0.0004(2) 0.0073(2) 0.0026(2)
Mn2 0.0199(3) 0.0208(3) 0.0216(3) 0.0020(2) 0.0056(2) -0.0027(2)
Mn3 0.0172(3) 0.0228(3) 0.0202(3) 0.0011(2) 0.0045(2) -0.0030(2)
P1 0.0185(5) 0.0181(4) 0.0197(4) -0.0027(4) 0.0054(4) 0.0015(4)
P2 0.0174(5) 0.0186(4) 0.0188(4) 0.0001(4) 0.0044(4) -0.0008(4)
P3 0.0166(5) 0.0212(5) 0.0235(5) 0.0022(4) 0.0049(4) 0.0007(4)
O1 0.0377(19) 0.086(3) 0.0287(17) -0.0149(17) -0.0037(16) 0.0081(18)
O2 0.060(2) 0.0237(17) 0.094(3) 0.0077(19) 0.035(2) 0.0108(16)
O3 0.0369(17) 0.0351(16) 0.0263(15) -0.0085(13) 0.0053(14) -0.0062(13)
O4 0.045(2) 0.0286(17) 0.096(3) 0.0152(19) 0.020(2) 0.0095(15)
O5 0.072(2) 0.052(2) 0.0308(16) -0.0144(16) 0.0197(16) -0.0225(19)
O6 0.0278(17) 0.059(2) 0.0371(17) 0.0127(16) 0.0054(15) 0.0133(15)
C1 0.031(2) 0.037(2) 0.026(2) -0.0029(18) 0.015(2) 0.0081(18)
C2 0.031(2) 0.028(2) 0.044(2) -0.001(2) 0.018(2) -0.0009(19)
C3 0.023(2) 0.032(2) 0.0283(19) -0.0001(18) 0.0099(17) -0.0018(17)
C4 0.022(2) 0.038(2) 0.034(2) 0.0070(19) 0.0119(19) -0.0008(17)
C5 0.024(2) 0.048(3) 0.028(2) 0.000(2) 0.0140(19) 0.0061(18)
C6 0.021(2) 0.031(2) 0.037(2) -0.0030(19) 0.0137(19) 0.0067(16)
C7 0.0142(19) 0.029(2) 0.029(2) 0.0007(17) 0.0074(17) 0.0062(15)
C8 0.020(2) 0.0210(19) 0.035(2) 0.0053(17) 0.0062(18) 0.0062(15)
C9 0.022(2) 0.0216(19) 0.027(2) 0.0035(16) 0.0011(17) 0.0007(15)
C10 0.032(2) 0.034(2) 0.036(2) 0.011(2) 0.010(2) 0.0101(19)
C11 0.023(2) 0.0233(19) 0.0213(18) -0.0007(16) 0.0052(16) 0.0042(15)
C12 0.0185(18) 0.0204(18) 0.0200(17) 0.0021(16) 0.0067(15) 0.0020(15)
C13 0.026(2) 0.037(2) 0.031(2) -0.0117(19) 0.0024(18) 0.0083(19)
C14 0.039(3) 0.031(2) 0.034(2) -0.0104(19) 0.011(2) 0.0125(18)
C15 0.024(2) 0.034(2) 0.042(2) 0.005(2) 0.0123(19) 0.0122(18)
C16 0.023(2) 0.037(2) 0.049(3) -0.005(2) 0.001(2) 0.0042(18)
C17 0.029(2) 0.025(2) 0.037(2) -0.0095(18) 0.005(2) 0.0014(17)
C18 0.0171(19) 0.0227(19) 0.0246(18) -0.0007(16) 0.0032(16) 0.0028(15)
C19 0.026(2) 0.030(2) 0.030(2) -0.0040(18) 0.0093(19) 0.0008(17)
C20 0.025(2) 0.034(2) 0.042(2) 0.007(2) 0.010(2) -0.0032(17)
C21 0.029(2) 0.021(2) 0.051(3) 0.002(2) 0.001(2) -0.0023(18)
C22 0.029(2) 0.025(2) 0.046(3) -0.012(2) 0.009(2) -0.0006(17)
C23 0.025(2) 0.023(2) 0.035(2) -0.0049(17) 0.0076(18) 0.0019(15)
C24 0.024(2) 0.0192(18) 0.031(2) 0.0034(17) 0.0117(18) -0.0029(15)
C25 0.030(2) 0.028(2) 0.040(2) 0.007(2) 0.009(2) -0.0068(18)
C26 0.025(2) 0.033(2) 0.0179(17) 0.0012(17) 0.0067(16) -0.0023(16)
C27 0.030(2) 0.039(2) 0.027(2) 0.0077(19) 0.0099(19) -0.0047(18)
C28 0.025(2) 0.037(2) 0.028(2) 0.0040(19) 0.0101(18) -0.0072(18)
C29 0.0205(19) 0.040(2) 0.0267(19) 0.0010(19) 0.0089(16) 0.0034(18)
C30 0.021(2) 0.034(2) 0.0182(18) -0.0019(16) 0.0089(16) -0.0016(16)
C31 0.027(2) 0.029(2) 0.0200(18) -0.0020(16) 0.0077(17) 0.0045(16)
C32 0.025(2) 0.0241(19) 0.0156(18) -0.0041(15) 0.0001(16) -0.0011(16)
C33 0.037(2) 0.025(2) 0.031(2) -0.0020(18) 0.0055(19) -0.0002(18)
C34 0.022(2) 0.0238(19) 0.0244(19) -0.0006(17) 0.0071(16) -0.0021(16)
C35 0.0190(19) 0.0170(18) 0.0241(18) 0.0013(15) 0.0056(16) -0.0005(14)
C36 0.023(2) 0.028(2) 0.0257(19) -0.0027(17) 0.0011(17) -0.0011(17)
C37 0.020(2) 0.030(2) 0.042(2) 0.0029(19) 0.0023(19) 0.0014(16)
C38 0.028(2) 0.029(2) 0.047(3) 0.001(2) 0.016(2) 0.0070(17)
C39 0.047(3) 0.039(3) 0.030(2) 0.0001(19) 0.013(2) 0.014(2)
C40 0.029(2) 0.033(2) 0.0239(19) -0.0042(18) 0.0020(17) 0.0082(18)
C41 0.0218(19) 0.0196(18) 0.0185(17) -0.0044(15) 0.0049(16) 0.0018(15)
C42 0.020(2) 0.026(2) 0.030(2) 0.0026(17) 0.0048(18) -0.0024(16)
C43 0.037(3) 0.028(2) 0.035(2) 0.0120(19) 0.015(2) -0.0013(18)
C44 0.044(3) 0.028(2) 0.025(2) 0.0055(18) 0.002(2) 0.0051(19)
C45 0.031(2) 0.035(2) 0.034(2) 0.0052(19) -0.002(2) 0.0020(19)
C46 0.022(2) 0.025(2) 0.028(2) 0.0024(17) 0.0035(17) -0.0025(16)
C47 0.028(2) 0.033(2) 0.029(2) 0.0012(19) 0.0077(19) -0.0119(17)
C48 0.028(2) 0.028(2) 0.0244(19) 0.0028(17) 0.0114(19) -0.0075(17)
C49 0.033(2) 0.023(2) 0.029(2) -0.0039(18) 0.0136(19) -0.0076(17)
C50 0.028(2) 0.029(2) 0.0253(19) 0.0012(17) 0.0069(18) -0.0100(17)
C51 0.021(2) 0.039(2) 0.0230(19) -0.0058(18) 0.0086(18) -0.0093(17)
C52 0.0181(19) 0.031(2) 0.0242(19) 0.0003(18) 0.0015(16) -0.0047(17)
C53 0.021(2) 0.026(2) 0.0252(19) -0.0049(16) 0.0058(17) -0.0103(16)
C54 0.024(2) 0.035(2) 0.0181(18) -0.0032(17) 0.0034(16) -0.0016(17)
C55 0.0159(19) 0.038(2) 0.0216(18) 0.0056(18) 0.0023(16) 0.0052(16)
C56 0.044(3) 0.044(3) 0.030(2) 0.012(2) 0.012(2) 0.008(2)
C57 0.0198(19) 0.0257(19) 0.030(2) 0.0056(17) 0.0050(17) 0.0006(16)
C58 0.0143(17) 0.0274(19) 0.0174(16) 0.0037(16) 0.0004(14) 0.0003(15)
C59 0.021(2) 0.026(2) 0.0262(19) 0.0048(17) 0.0066(17) 0.0003(15)
C60 0.029(2) 0.032(2) 0.029(2) 0.0019(18) 0.0093(19) 0.0096(17)
C61 0.023(2) 0.048(3) 0.0233(19) 0.001(2) 0.0083(17) 0.0007(19)
C62 0.027(2) 0.034(2) 0.0255(19) 0.0035(18) 0.0066(18) -0.0074(18)
C63 0.030(2) 0.025(2) 0.026(2) 0.0017(17) 0.0068(18) -0.0022(17)
C64 0.023(2) 0.0191(18) 0.0245(19) 0.0047(16) 0.0061(17) -0.0014(14)
C65 0.024(2) 0.033(2) 0.026(2) 0.0028(18) 0.0071(18) -0.0004(17)
C66 0.036(3) 0.038(2) 0.026(2) -0.0013(19) -0.001(2) -0.010(2)
C67 0.051(3) 0.027(2) 0.032(2) -0.0018(19) 0.009(2) 0.005(2)
C68 0.036(3) 0.036(2) 0.037(2) -0.001(2) 0.008(2) 0.012(2)
C69 0.030(2) 0.026(2) 0.036(2) -0.0042(19) 0.0044(19) 0.0028(17)

loop_
_atom_type_symbol
_atom_type_description
_atom_type_scat_dispersion_real
_atom_type_scat_dispersion_imag
_atom_type_scat_source
C C 0.0033 0.0016
;
International Tables for Crystallography
(Vol. C, Tables 4.2.6.8 and 6.1.1.4)
;
H H 0.0000 0.0000
;
International Tables for Crystallography
(Vol. C, Table 6.1.1.4)
;
Br Br -0.2901 2.4595
;
International Tables for Crystallography
(Vol. C, Tables 4.2.6.8 and 6.1.1.4)
;
Mn Mn 0.3368 0.7283
;
International Tables for Crystallography
(Vol. C, Tables 4.2.6.8 and 6.1.1.4)
;
O O 0.0106 0.0060
;
International Tables for Crystallography
(Vol. C, Tables 4.2.6.8 and 6.1.1.4)
;
P P 0.1023 0.0942
;
International Tables for Crystallography
(Vol. C, Tables 4.2.6.8 and 6.1.1.4)
;

loop_
_geom_angle_atom_site_label_1
_geom_angle_atom_site_label_2
_geom_angle_atom_site_label_3
_geom_angle
C2 Mn1 C1 89.47(19)
C2 Mn1 C3 98.70(18)
C1 Mn1 C3 161.98(15)
C2 Mn1 C4 92.56(18)
C1 Mn1 C4 125.28(16)
C3 Mn1 C4 38.84(14)
C2 Mn1 C5 122.18(18)
C1 Mn1 C5 97.47(16)
C3 Mn1 C5 64.58(15)
C4 Mn1 C5 38.87(16)
C2 Mn1 C6 157.34(18)
C1 Mn1 C6 103.08(17)
C3 Mn1 C6 64.30(16)
C4 Mn1 C6 64.79(16)
C5 Mn1 C6 38.31(15)
C2 Mn1 C7 133.72(18)
C1 Mn1 C7 136.71(17)
C3 Mn1 C7 38.93(15)
C4 Mn1 C7 65.63(15)
C5 Mn1 C7 64.99(14)
C6 Mn1 C7 38.60(14)
C2 Mn1 P1 91.78(13)
C1 Mn1 P1 91.10(13)
C3 Mn1 P1 104.59(10)
C4 Mn1 P1 143.37(11)
C5 Mn1 P1 144.85(12)
C6 Mn1 P1 106.54(11)
C7 Mn1 P1 85.55(10)
C24 Mn2 C25 91.50(19)
C24 Mn2 C27 126.96(16)
C25 Mn2 C27 91.00(18)
C24 Mn2 C26 160.01(16)
C25 Mn2 C26 101.54(18)
C27 Mn2 C26 38.91(15)
C24 Mn2 C28 96.04(16)
C25 Mn2 C28 117.76(17)
C27 Mn2 C28 38.83(15)
C26 Mn2 C28 64.52(15)
C24 Mn2 C29 98.06(16)
C25 Mn2 C29 155.09(17)
C27 Mn2 C29 64.90(16)
C26 Mn2 C29 64.13(14)
C28 Mn2 C29 38.55(16)
C24 Mn2 C30 130.78(16)
C25 Mn2 C30 137.72(18)
C27 Mn2 C30 65.48(15)
C26 Mn2 C30 38.46(14)
C28 Mn2 C30 65.13(15)
C29 Mn2 C30 38.74(14)
C24 Mn2 P2 91.55(12)
C25 Mn2 P2 92.22(13)
C27 Mn2 P2 141.26(12)
C26 Mn2 P2 102.89(11)
C28 Mn2 P2 148.73(12)
C29 Mn2 P2 110.36(12)
C30 Mn2 P2 87.08(10)
C48 Mn3 C47 89.98(19)
C48 Mn3 C51 132.19(17)
C47 Mn3 C51 89.27(16)
C48 Mn3 C52 159.66(17)
C47 Mn3 C52 106.49(17)
C51 Mn3 C52 39.20(14)
C48 Mn3 C50 98.23(17)
C47 Mn3 C50 109.50(16)
C51 Mn3 C50 38.55(15)
C52 Mn3 C50 65.41(16)
C48 Mn3 C49 95.28(17)
C47 Mn3 C49 148.34(16)
C51 Mn3 C49 64.31(15)
C52 Mn3 C49 64.44(16)
C50 Mn3 C49 38.86(14)
C48 Mn3 C53 124.61(16)
C47 Mn3 C53 145.18(18)
C51 Mn3 C53 65.41(14)
C52 Mn3 C53 38.95(14)
C50 Mn3 C53 65.66(14)
C49 Mn3 C53 38.52(15)
C48 Mn3 P3 96.14(12)
C47 Mn3 P3 93.24(13)
C51 Mn3 P3 131.63(12)
C52 Mn3 P3 94.77(11)
C50 Mn3 P3 152.97(11)
C49 Mn3 P3 117.07(11)
C53 Mn3 P3 87.34(10)
C12 P1 C18 101.89(17)
C12 P1 C11 104.11(16)
C18 P1 C11 100.98(17)
C12 P1 Mn1 116.65(12)
C18 P1 Mn1 119.38(12)
C11 P1 Mn1 111.67(13)
C35 P2 C41 101.85(16)
C35 P2 C34 103.26(17)
C41 P2 C34 100.57(17)
C35 P2 Mn2 116.46(12)
C41 P2 Mn2 120.00(12)
C34 P2 Mn2 112.28(12)
C64 P3 C58 105.14(17)
C64 P3 C57 102.68(17)
C58 P3 C57 97.91(16)
C64 P3 Mn3 114.21(12)
C58 P3 Mn3 121.76(13)
C57 P3 Mn3 112.45(13)
O1 C1 Mn1 177.5(4)
O2 C2 Mn1 177.6(4)
C4 C3 C7 109.6(3)
C4 C3 Br1 125.2(3)
C7 C3 Br1 125.0(3)
C4 C3 Mn1 70.6(2)
C7 C3 Mn1 71.8(2)
Br1 C3 Mn1 127.97(19)
C3 C4 C5 106.9(4)
C3 C4 Mn1 70.6(2)
C5 C4 Mn1 70.8(2)
C3 C4 H4 126.5
C5 C4 H4 126.5
Mn1 C4 H4 126.5
C6 C5 C4 108.4(3)
C6 C5 Mn1 71.3(2)
C4 C5 Mn1 70.3(2)
C6 C5 H5 125.8
C4 C5 H5 125.8
Mn1 C5 H5 125.8
C5 C6 C7 109.4(4)
C5 C6 Mn1 70.4(2)
C7 C6 Mn1 71.3(2)
C5 C6 H6 125.3
C7 C6 H6 125.3
Mn1 C6 H6 125.3
C6 C7 C3 105.7(3)
C6 C7 C8 127.2(4)
C3 C7 C8 127.0(3)
C6 C7 Mn1 70.1(2)
C3 C7 Mn1 69.3(2)
C8 C7 Mn1 128.8(2)
C9 C8 C7 127.2(3)
C9 C8 H8 116.4
C7 C8 H8 116.4
C8 C9 C10 122.2(3)
C8 C9 C11 122.7(3)
C10 C9 C11 114.9(3)
C9 C10 H10A 109.5
C9 C10 H10B 109.5
H10A C10 H10B 109.5
C9 C10 H10C 109.5
H10A C10 H10C 109.5
H10B C10 H10C 109.5
C9 C11 P1 109.7(2)
C9 C11 H11A 109.7
P1 C11 H11A 109.7
C9 C11 H11B 109.7
P1 C11 H11B 109.7
H11A C11 H11B 108.2
C13 C12 C17 119.0(3)
C13 C12 P1 121.1(3)
C17 C12 P1 119.8(3)
C12 C13 C14 119.9(4)
C12 C13 H13 120.0
C14 C13 H13 120.0
C15 C14 C13 120.7(4)
C15 C14 H14 119.7
C13 C14 H14 119.7
C14 C15 C16 119.6(4)
C14 C15 H15 120.2
C16 C15 H15 120.2
C17 C16 C15 120.4(4)
C17 C16 H16 119.8
C15 C16 H16 119.8
C16 C17 C12 120.4(4)
C16 C17 H17 119.8
C12 C17 H17 119.8
C23 C18 C19 118.3(4)
C23 C18 P1 121.3(3)
C19 C18 P1 120.4(3)
C20 C19 C18 121.1(4)
C20 C19 H19 119.4
C18 C19 H19 119.4
C19 C20 C21 120.0(4)
C19 C20 H20 120.0
C21 C20 H20 120.0
C22 C21 C20 119.9(4)
C22 C21 H21 120.0
C20 C21 H21 120.0
C21 C22 C23 120.2(4)
C21 C22 H22 119.9
C23 C22 H22 119.9
C22 C23 C18 120.4(4)
C22 C23 H23 119.8
C18 C23 H23 119.8
O3 C24 Mn2 178.9(4)
O4 C25 Mn2 177.7(4)
C27 C26 C30 110.0(3)
C27 C26 Br2 124.1(3)
C30 C26 Br2 125.2(3)
C27 C26 Mn2 70.1(2)
C30 C26 Mn2 72.2(2)
Br2 C26 Mn2 131.92(19)
C28 C27 C26 107.1(4)
C28 C27 Mn2 71.1(2)
C26 C27 Mn2 71.0(2)
C28 C27 H27 126.4
C26 C27 H27 126.4
Mn2 C27 H27 126.4
C27 C28 C29 108.2(4)
C27 C28 Mn2 70.1(2)
C29 C28 Mn2 71.4(2)
C27 C28 H28 125.9
C29 C28 H28 125.9
Mn2 C28 H28 125.9
C28 C29 C30 108.9(3)
C28 C29 Mn2 70.1(2)
C30 C29 Mn2 71.3(2)
C28 C29 H29 125.6
C30 C29 H29 125.6
Mn2 C29 H29 125.6
C26 C30 C29 105.8(3)
C26 C30 C31 128.0(3)
C29 C30 C31 126.0(4)
C26 C30 Mn2 69.3(2)
C29 C30 Mn2 69.9(2)
C31 C30 Mn2 128.4(2)
C32 C31 C30 126.5(3)
C32 C31 H31 116.7
C30 C31 H31 116.7
C31 C32 C34 122.8(3)
C31 C32 C33 122.2(4)
C34 C32 C33 114.9(3)
C32 C33 H33A 109.5
C32 C33 H33B 109.5
H33A C33 H33B 109.5
C32 C33 H33C 109.5
H33A C33 H33C 109.5
H33B C33 H33C 109.5
C32 C34 P2 111.5(3)
C32 C34 H34A 109.3
P2 C34 H34A 109.3
C32 C34 H34B 109.3
P2 C34 H34B 109.3
H34A C34 H34B 108.0
C36 C35 C40 118.2(3)
C36 C35 P2 121.6(3)
C40 C35 P2 120.1(3)
C37 C36 C35 120.6(3)
C37 C36 H36 119.7
C35 C36 H36 119.7
C38 C37 C36 120.0(4)
C38 C37 H37 120.0
C36 C37 H37 120.0
C39 C38 C37 120.2(4)
C39 C38 H38 119.9
C37 C38 H38 119.9
C38 C39 C40 120.4(4)
C38 C39 H39 119.8
C40 C39 H39 119.8
C39 C40 C35 120.6(4)
C39 C40 H40 119.7
C35 C40 H40 119.7
C46 C41 C42 117.8(3)
C46 C41 P2 122.0(3)
C42 C41 P2 120.1(3)
C43 C42 C41 121.3(4)
C43 C42 H42 119.4
C41 C42 H42 119.4
C42 C43 C44 120.5(4)
C42 C43 H43 119.8
C44 C43 H43 119.8
C45 C44 C43 119.2(4)
C45 C44 H44 120.4
C43 C44 H44 120.4
C44 C45 C46 120.5(4)
C44 C45 H45 119.7
C46 C45 H45 119.7
C41 C46 C45 120.7(4)
C41 C46 H46 119.6
C45 C46 H46 119.6
O5 C47 Mn3 176.8(4)
O6 C48 Mn3 176.4(3)
C53 C49 C50 109.8(3)
C53 C49 Br3 124.8(3)
C50 C49 Br3 125.3(3)
C53 C49 Mn3 71.3(2)
C50 C49 Mn3 70.1(2)
Br3 C49 Mn3 127.5(2)
C51 C50 C49 106.6(4)
C51 C50 Mn3 69.8(2)
C49 C50 Mn3 71.1(2)
C51 C50 H50 126.6
C49 C50 H50 126.6
Mn3 C50 H50 126.6
C50 C51 C52 109.3(3)
C50 C51 Mn3 71.7(2)
C52 C51 Mn3 71.1(2)
C50 C51 H51 125.3
C52 C51 H51 125.3
Mn3 C51 H51 125.3
C51 C52 C53 108.1(3)
C51 C52 Mn3 69.7(2)
C53 C52 Mn3 71.8(2)
C51 C52 H52 125.9
C53 C52 H52 125.9
Mn3 C52 H52 125.9
C49 C53 C52 106.1(3)
C49 C53 C54 126.1(3)
C52 C53 C54 127.7(4)
C49 C53 Mn3 70.2(2)
C52 C53 Mn3 69.2(2)
C54 C53 Mn3 126.9(3)
C55 C54 C53 124.9(4)
C55 C54 H54 117.5
C53 C54 H54 117.5
C54 C55 C56 121.7(4)
C54 C55 C57 122.3(3)
C56 C55 C57 115.9(3)
C55 C56 H56A 109.5
C55 C56 H56B 109.5
H56A C56 H56B 109.5
C55 C56 H56C 109.5
H56A C56 H56C 109.5
H56B C56 H56C 109.5
C55 C57 P3 110.5(3)
C55 C57 H57A 109.6
P3 C57 H57A 109.6
C55 C57 H57B 109.6
P3 C57 H57B 109.6
H57A C57 H57B 108.1
C63 C58 C59 118.6(3)
C63 C58 P3 121.3(3)
C59 C58 P3 119.6(3)
C58 C59 C60 120.5(4)
C58 C59 H59 119.7
C60 C59 H59 119.7
C61 C60 C59 120.0(4)
C61 C60 H60 120.0
C59 C60 H60 120.0
C62 C61 C60 119.7(3)
C62 C61 H61 120.1
C60 C61 H61 120.1
C61 C62 C63 120.2(4)
C61 C62 H62 119.9
C63 C62 H62 119.9
C62 C63 C58 121.0(4)
C62 C63 H63 119.5
C58 C63 H63 119.5
C69 C64 C65 118.5(4)
C69 C64 P3 118.6(3)
C65 C64 P3 122.5(3)
C66 C65 C64 120.0(4)
C66 C65 H65 120.0
C64 C65 H65 120.0
C67 C66 C65 120.8(4)
C67 C66 H66 119.6
C65 C66 H66 119.6
C68 C67 C66 118.8(4)
C68 C67 H67 120.6
C66 C67 H67 120.6
C69 C68 C67 121.4(4)
C69 C68 H68 119.3
C67 C68 H68 119.3
C68 C69 C64 120.6(4)
C68 C69 H69 119.7
C64 C69 H69 119.7

loop_
_geom_bond_atom_site_label_1
_geom_bond_atom_site_label_2
_geom_bond_distance
Br1 C3 1.883(4)
Br2 C26 1.889(4)
Br3 C49 1.882(4)
Mn1 C2 1.769(4)
Mn1 C1 1.769(4)
Mn1 C3 2.128(4)
Mn1 C4 2.128(4)
Mn1 C5 2.134(4)
Mn1 C6 2.145(4)
Mn1 C7 2.161(4)
Mn1 P1 2.2025(10)
Mn2 C24 1.776(4)
Mn2 C25 1.776(4)
Mn2 C27 2.121(4)
Mn2 C26 2.132(3)
Mn2 C28 2.134(4)
Mn2 C29 2.151(4)
Mn2 C30 2.170(4)
Mn2 P2 2.2067(10)
Mn3 C48 1.771(4)
Mn3 C47 1.777(4)
Mn3 C51 2.111(4)
Mn3 C52 2.128(4)
Mn3 C50 2.136(4)
Mn3 C49 2.150(4)
Mn3 C53 2.163(4)
Mn3 P3 2.2227(11)
P1 C12 1.826(3)
P1 C18 1.832(4)
P1 C11 1.850(4)
P2 C35 1.826(4)
P2 C41 1.835(4)
P2 C34 1.844(4)
P3 C64 1.832(4)
P3 C58 1.835(3)
P3 C57 1.862(4)
O1 C1 1.161(5)
O2 C2 1.156(5)
O3 C24 1.159(4)
O4 C25 1.160(5)
O5 C47 1.158(5)
O6 C48 1.164(5)
C3 C4 1.415(5)
C3 C7 1.430(6)
C4 C5 1.418(6)
C4 H4 1.0000
C5 C6 1.404(6)
C5 H5 1.0000
C6 C7 1.423(5)
C6 H6 1.0000
C7 C8 1.483(5)
C8 C9 1.318(5)
C8 H8 0.9500
C9 C10 1.492(5)
C9 C11 1.511(5)
C10 H10A 0.9800
C10 H10B 0.9800
C10 H10C 0.9800
C11 H11A 0.9900
C11 H11B 0.9900
C12 C13 1.387(5)
C12 C17 1.394(5)
C13 C14 1.389(5)
C13 H13 0.9500
C14 C15 1.371(6)
C14 H14 0.9500
C15 C16 1.381(6)
C15 H15 0.9500
C16 C17 1.377(5)
C16 H16 0.9500
C17 H17 0.9500
C18 C23 1.392(5)
C18 C19 1.395(5)
C19 C20 1.376(6)
C19 H19 0.9500
C20 C21 1.385(6)
C20 H20 0.9500
C21 C22 1.376(6)
C21 H21 0.9500
C22 C23 1.391(5)
C22 H22 0.9500
C23 H23 0.9500
C26 C27 1.417(6)
C26 C30 1.417(5)
C27 C28 1.415(5)
C27 H27 1.0000
C28 C29 1.415(6)
C28 H28 1.0000
C29 C30 1.433(5)
C29 H29 1.0000
C30 C31 1.472(5)
C31 C32 1.338(5)
C31 H31 0.9500
C32 C34 1.503(5)
C32 C33 1.503(5)
C33 H33A 0.9800
C33 H33B 0.9800
C33 H33C 0.9800
C34 H34A 0.9900
C34 H34B 0.9900
C35 C36 1.389(5)
C35 C40 1.393(5)
C36 C37 1.386(5)
C36 H36 0.9500
C37 C38 1.374(6)
C37 H37 0.9500
C38 C39 1.365(6)
C38 H38 0.9500
C39 C40 1.379(5)
C39 H39 0.9500
C40 H40 0.9500
C41 C46 1.386(5)
C41 C42 1.395(5)
C42 C43 1.375(5)
C42 H42 0.9500
C43 C44 1.380(6)
C43 H43 0.9500
C44 C45 1.377(6)
C44 H44 0.9500
C45 C46 1.392(5)
C45 H45 0.9500
C46 H46 0.9500
C49 C53 1.423(6)
C49 C50 1.426(5)
C50 C51 1.402(6)
C50 H50 1.0000
C51 C52 1.422(5)
C51 H51 1.0000
C52 C53 1.431(5)
C52 H52 1.0000
C53 C54 1.477(5)
C54 C55 1.324(6)
C54 H54 0.9500
C55 C56 1.511(5)
C55 C57 1.517(5)
C56 H56A 0.9800
C56 H56B 0.9800
C56 H56C 0.9800
C57 H57A 0.9900
C57 H57B 0.9900
C58 C63 1.392(5)
C58 C59 1.392(5)
C59 C60 1.392(5)
C59 H59 0.9500
C60 C61 1.391(6)
C60 H60 0.9500
C61 C62 1.378(6)
C61 H61 0.9500
C62 C63 1.383(5)
C62 H62 0.9500
C63 H63 0.9500
C64 C69 1.395(5)
C64 C65 1.400(5)
C65 C66 1.389(6)
C65 H65 0.9500
C66 C67 1.387(6)
C66 H66 0.9500
C67 C68 1.375(6)
C67 H67 0.9500
C68 C69 1.371(6)
C68 H68 0.9500
C69 H69 0.9500

loop_
_geom_torsion_atom_site_label_1
_geom_torsion_atom_site_label_2
_geom_torsion_atom_site_label_3
_geom_torsion_atom_site_label_4
_geom_torsion
C7 C3 C4 C5 0.4(4)
Br1 C3 C4 C5 -174.8(3)
Mn1 C3 C4 C5 61.8(3)
C7 C3 C4 Mn1 -61.5(3)
Br1 C3 C4 Mn1 123.3(3)
C3 C4 C5 C6 -0.3(4)
Mn1 C4 C5 C6 61.4(3)
C3 C4 C5 Mn1 -61.7(3)
C4 C5 C6 C7 0.1(4)
Mn1 C5 C6 C7 60.9(3)
C4 C5 C6 Mn1 -60.8(3)
C5 C6 C7 C3 0.1(4)
Mn1 C6 C7 C3 60.5(3)
C5 C6 C7 C8 175.4(3)
Mn1 C6 C7 C8 -124.2(4)
C5 C6 C7 Mn1 -60.4(3)
C4 C3 C7 C6 -0.3(4)
Br1 C3 C7 C6 174.9(3)
Mn1 C3 C7 C6 -61.0(2)
C4 C3 C7 C8 -175.6(3)
Br1 C3 C7 C8 -0.4(6)
Mn1 C3 C7 C8 123.7(4)
C4 C3 C7 Mn1 60.7(3)
Br1 C3 C7 Mn1 -124.1(3)
C6 C7 C8 C9 123.5(5)
C3 C7 C8 C9 -62.2(6)
Mn1 C7 C8 C9 29.9(6)
C7 C8 C9 C10 -179.7(4)
C7 C8 C9 C11 -4.4(6)
C8 C9 C11 P1 -44.7(5)
C10 C9 C11 P1 131.0(3)
C12 P1 C11 C9 -165.4(3)
C18 P1 C11 C9 -60.0(3)
Mn1 P1 C11 C9 67.9(3)
C18 P1 C12 C13 -142.1(3)
C11 P1 C12 C13 -37.4(3)
Mn1 P1 C12 C13 86.1(3)
C18 P1 C12 C17 42.8(3)
C11 P1 C12 C17 147.4(3)
Mn1 P1 C12 C17 -89.0(3)
C17 C12 C13 C14 0.2(6)
P1 C12 C13 C14 -175.0(3)
C12 C13 C14 C15 -1.1(6)
C13 C14 C15 C16 0.9(6)
C14 C15 C16 C17 0.1(6)
C15 C16 C17 C12 -1.0(6)
C13 C12 C17 C16 0.8(6)
P1 C12 C17 C16 176.1(3)
C12 P1 C18 C23 -128.2(3)
C11 P1 C18 C23 124.7(3)
Mn1 P1 C18 C23 2.0(4)
C12 P1 C18 C19 53.8(3)
C11 P1 C18 C19 -53.4(3)
Mn1 P1 C18 C19 -176.1(3)
C23 C18 C19 C20 -0.8(6)
P1 C18 C19 C20 177.4(3)
C18 C19 C20 C21 -0.2(6)
C19 C20 C21 C22 1.3(6)
C20 C21 C22 C23 -1.4(6)
C21 C22 C23 C18 0.4(6)
C19 C18 C23 C22 0.7(6)
P1 C18 C23 C22 -177.4(3)
C30 C26 C27 C28 0.8(4)
Br2 C26 C27 C28 -169.9(3)
Mn2 C26 C27 C28 62.3(3)
C30 C26 C27 Mn2 -61.5(3)
Br2 C26 C27 Mn2 127.8(3)
C26 C27 C28 C29 -0.7(4)
Mn2 C27 C28 C29 61.5(3)
C26 C27 C28 Mn2 -62.2(3)
C27 C28 C29 C30 0.4(4)
Mn2 C28 C29 C30 61.1(2)
C27 C28 C29 Mn2 -60.7(3)
C27 C26 C30 C29 -0.5(4)
Br2 C26 C30 C29 170.0(2)
Mn2 C26 C30 C29 -60.8(2)
C27 C26 C30 C31 -176.5(4)
Br2 C26 C30 C31 -6.0(5)
Mn2 C26 C30 C31 123.2(4)
C27 C26 C30 Mn2 60.2(3)
Br2 C26 C30 Mn2 -129.2(3)
C28 C29 C30 C26 0.1(4)
Mn2 C29 C30 C26 60.4(2)
C28 C29 C30 C31 176.2(3)
Mn2 C29 C30 C31 -123.5(4)
C28 C29 C30 Mn2 -60.3(3)
C26 C30 C31 C32 -60.4(6)
C29 C30 C31 C32 124.3(4)
Mn2 C30 C31 C32 32.4(6)
C30 C31 C32 C34 -2.2(6)
C30 C31 C32 C33 -178.7(4)
C31 C32 C34 P2 -46.4(4)
C33 C32 C34 P2 130.3(3)
C35 P2 C34 C32 -170.1(3)
C41 P2 C34 C32 -65.1(3)
Mn2 P2 C34 C32 63.6(3)
C41 P2 C35 C36 -142.1(3)
C34 P2 C35 C36 -38.1(3)
Mn2 P2 C35 C36 85.4(3)
C41 P2 C35 C40 41.7(3)
C34 P2 C35 C40 145.7(3)
Mn2 P2 C35 C40 -90.8(3)
C40 C35 C36 C37 -1.0(5)
P2 C35 C36 C37 -177.3(3)
C35 C36 C37 C38 -0.2(6)
C36 C37 C38 C39 1.4(6)
C37 C38 C39 C40 -1.5(7)
C38 C39 C40 C35 0.3(6)
C36 C35 C40 C39 0.9(6)
P2 C35 C40 C39 177.3(3)
C35 P2 C41 C46 -135.3(3)
C34 P2 C41 C46 118.5(3)
Mn2 P2 C41 C46 -5.0(3)
C35 P2 C41 C42 45.8(3)
C34 P2 C41 C42 -60.3(3)
Mn2 P2 C41 C42 176.2(2)
C46 C41 C42 C43 1.9(5)
P2 C41 C42 C43 -179.2(3)
C41 C42 C43 C44 -1.1(6)
C42 C43 C44 C45 -0.4(6)
C43 C44 C45 C46 0.9(6)
C42 C41 C46 C45 -1.4(5)
P2 C41 C46 C45 179.8(3)
C44 C45 C46 C41 0.0(6)
C53 C49 C50 C51 0.7(4)
Br3 C49 C50 C51 -176.5(3)
Mn3 C49 C50 C51 61.0(3)
C53 C49 C50 Mn3 -60.4(3)
Br3 C49 C50 Mn3 122.5(3)
C49 C50 C51 C52 -0.5(4)
Mn3 C50 C51 C52 61.4(3)
C49 C50 C51 Mn3 -61.9(3)
C50 C51 C52 C53 0.1(4)
Mn3 C51 C52 C53 62.0(3)
C50 C51 C52 Mn3 -61.8(3)
C50 C49 C53 C52 -0.6(4)
Br3 C49 C53 C52 176.6(3)
Mn3 C49 C53 C52 -60.2(2)
C50 C49 C53 C54 -178.5(3)
Br3 C49 C53 C54 -1.3(6)
Mn3 C49 C53 C54 121.9(4)
C50 C49 C53 Mn3 59.6(3)
Br3 C49 C53 Mn3 -123.2(3)
C51 C52 C53 C49 0.3(4)
Mn3 C52 C53 C49 60.9(3)
C51 C52 C53 C54 178.1(4)
Mn3 C52 C53 C54 -121.3(4)
C51 C52 C53 Mn3 -60.6(2)
C49 C53 C54 C55 -135.2(4)
C52 C53 C54 C55 47.4(6)
Mn3 C53 C54 C55 -43.7(6)
C53 C54 C55 C56 177.4(4)
C53 C54 C55 C57 1.3(6)
C54 C55 C57 P3 51.4(4)
C56 C55 C57 P3 -125.0(3)
C64 P3 C57 C55 175.4(3)
C58 P3 C57 C55 67.9(3)
Mn3 P3 C57 C55 -61.3(3)
C64 P3 C58 C63 -39.2(3)
C57 P3 C58 C63 66.3(3)
Mn3 P3 C58 C63 -171.0(2)
C64 P3 C58 C59 148.7(3)
C57 P3 C58 C59 -105.8(3)
Mn3 P3 C58 C59 16.9(3)
C63 C58 C59 C60 1.5(5)
P3 C58 C59 C60 173.8(3)
C58 C59 C60 C61 0.0(6)
C59 C60 C61 C62 -1.1(6)
C60 C61 C62 C63 0.8(6)
C61 C62 C63 C58 0.7(6)
C59 C58 C63 C62 -1.9(5)
P3 C58 C63 C62 -174.1(3)
C58 P3 C64 C69 152.2(3)
C57 P3 C64 C69 50.2(3)
Mn3 P3 C64 C69 -71.8(3)
C58 P3 C64 C65 -35.8(3)
C57 P3 C64 C65 -137.8(3)
Mn3 P3 C64 C65 100.2(3)
C69 C64 C65 C66 -0.7(5)
P3 C64 C65 C66 -172.7(3)
C64 C65 C66 C67 -0.3(6)
C65 C66 C67 C68 0.6(6)
C66 C67 C68 C69 -0.1(6)
C67 C68 C69 C64 -0.9(6)
C65 C64 C69 C68 1.2(6)
P3 C64 C69 C68 173.6(3)
